data_7719348
loop_
_publ_author_name
'Sawka, Jacek'
'Bie&#x144;ko, Alina'
'&#x15a;witlicka, Anna'
'Penkala, Mateusz'
'Bie&#x144;ko, Dariusz'
'Rajn&#xe1;k, Cyril'
'Titi&#x161;, J&#xe1;n'
'Bo&#x10d;a, Roman'
'Ozarowski, Andrew'

_publ_section_title
;
 Large magnetic anisotropy of Ni(II) polynuclear complexes confirmed by
 very unusual HFEPR spectra: relaxation behaviour of six-coordinate Ni(II)
 dimers.
;
_journal_issue 36
_journal_name_full 'Dalton transactions (Cambridge, England : 2003)'
_journal_page_first 13421
_journal_page_last 13425
_journal_paper_doi 10.1039/d5dt01264c
_journal_volume 54
_journal_year 2025
_chemical_formula_moiety 'C22 H22 N22 Ni2 O2'
_chemical_formula_sum 'C22 H22 N22 Ni2 O2'
_chemical_formula_weight 744.03
_space_group_crystal_system monoclinic
_space_group_IT_number 14
_space_group_name_Hall '-P 2yn'
_space_group_name_H-M_alt 'P 1 21/n 1'
_atom_sites_solution_hydrogens mixed
_audit_creation_method SHELXL-2014/7
_audit_update_record
;
2020-01-21 deposited with the CCDC.	2025-07-29 downloaded from the CCDC.
;
_cell_angle_alpha 90
_cell_angle_beta 106.913(5)
_cell_angle_gamma 90
_cell_formula_units_Z 2
_cell_length_a 10.5621(5)
_cell_length_b 10.7305(4)
_cell_length_c 13.6360(7)
_cell_measurement_reflns_used 2966
_cell_measurement_temperature 295(2)
_cell_measurement_theta_max 28.5990
_cell_measurement_theta_min 3.7070
_cell_volume 1478.61(12)
_computing_cell_refinement 'CrysAlis RED v. 1.163 (UNIL IC & KUMA 2000)'
_computing_data_collection 'CrysAlis CCD v. 1.163 (UNIL IC & KUMA 2000)'
_computing_data_reduction 'CrysAlis RED v. 1.163 (UNIL IC & KUMA 2000)'
_computing_molecular_graphics 'Mercury (Macrae, J.Appl.Cryst. 41 (2008) 466-470'
_computing_publication_material 'Olex2 (Dolomanov et al., 2009)'
_computing_structure_refinement 'SHELXL-2014/6 (Sheldrick, 2014)'
_computing_structure_solution 'SHELXS-97 (Sheldrick, 1990)'
_diffrn_ambient_temperature 295(2)
_diffrn_measured_fraction_theta_full 0.998
_diffrn_measured_fraction_theta_max 0.998
_diffrn_measurement_device_type 'Oxford Diffraction Gemini A Ultra'
_diffrn_radiation_type MoK\a
_diffrn_radiation_wavelength 0.71073
_diffrn_reflns_av_R_equivalents 0.0347
_diffrn_reflns_av_unetI/netI 0.0401
_diffrn_reflns_Laue_measured_fraction_full 0.998
_diffrn_reflns_Laue_measured_fraction_max 0.998
_diffrn_reflns_limit_h_max 12
_diffrn_reflns_limit_h_min -10
_diffrn_reflns_limit_k_max 12
_diffrn_reflns_limit_k_min -11
_diffrn_reflns_limit_l_max 14
_diffrn_reflns_limit_l_min -16
_diffrn_reflns_number 6166
_diffrn_reflns_point_group_measured_fraction_full 0.998
_diffrn_reflns_point_group_measured_fraction_max 0.998
_diffrn_reflns_theta_full 25.048
_diffrn_reflns_theta_max 25.048
_diffrn_reflns_theta_min 3.455
_exptl_absorpt_coefficient_mu 1.339
_exptl_absorpt_correction_T_max 1.0000
_exptl_absorpt_correction_T_min 0.74973
_exptl_absorpt_correction_type multi-scan
_exptl_absorpt_process_details 'Blessing, Acta Cryst. A51 (1995) 33-38'
_exptl_crystal_colour green
_exptl_crystal_density_diffrn 1.671
_exptl_crystal_description prism
_exptl_crystal_F_000 760
_exptl_crystal_size_max 0.14
_exptl_crystal_size_mid 0.09
_exptl_crystal_size_min 0.08
_refine_diff_density_max 0.974
_refine_diff_density_min -0.735
_refine_diff_density_rms 0.094
_refine_ls_extinction_method none
_refine_ls_goodness_of_fit_ref 1.036
_refine_ls_hydrogen_treatment constr
_refine_ls_matrix_type full
_refine_ls_number_parameters 220
_refine_ls_number_reflns 2618
_refine_ls_number_restraints 0
_refine_ls_restrained_S_all 1.036
_refine_ls_R_factor_all 0.0558
_refine_ls_R_factor_gt 0.0459
_refine_ls_shift/su_max 0.001
_refine_ls_shift/su_mean 0.000
_refine_ls_structure_factor_coef Fsqd
_refine_ls_weighting_details 'w=1/[\s^2^(Fo^2^)+(0.0820P)^2^] where P=(Fo^2^+2Fc^2^)/3'
_refine_ls_weighting_scheme calc
_refine_ls_wR_factor_gt 0.1139
_refine_ls_wR_factor_ref 0.1214
_reflns_Friedel_coverage 0.000
_reflns_number_gt 2193
_reflns_number_total 2618
_reflns_threshold_expression 'I > 2\s(I)'
_cod_data_source_file d5dt01264c3.cif
_cod_data_source_block Ni21
_cod_depositor_comments 'Adding full bibliography for 7719348--7719349.cif.'
_cod_original_cell_volume 1478.60(13)
_cod_original_sg_symbol_H-M 'P 21/n'
_cod_database_code 7719348
_shelx_shelxl_version_number 2014/7
_shelx_space_group_comment
;
The symmetry employed for this shelxl refinement is uniquely defined
by the following loop, which should always be used as a source of
symmetry information in preference to the above space-group names.
They are only intended as comments.
;

loop_
_space_group_symop_operation_xyz
'x, y, z'
'-x+1/2, y+1/2, -z+1/2'
'-x, -y, -z'
'x-1/2, -y-1/2, z-1/2'

loop_
_atom_site_label
_atom_site_type_symbol
_atom_site_fract_x
_atom_site_fract_y
_atom_site_fract_z
_atom_site_U_iso_or_equiv
_atom_site_adp_type
_atom_site_occupancy
_atom_site_site_symmetry_order
_atom_site_calc_flag
_atom_site_refinement_flags_posn
_atom_site_refinement_flags_adp
_atom_site_refinement_flags_occupancy
_atom_site_disorder_assembly
_atom_site_disorder_group
Ni1 Ni 0.90519(3) 0.43979(3) 0.06433(3) 0.03353(19) Uani 1 1 d . . . . .
N1 N 1.0437(2) 0.3020(2) 0.1453(2) 0.0390(6) Uani 1 1 d . . . . .
N2 N 0.9928(2) 0.1842(2) 0.1270(2) 0.0359(6) Uani 1 1 d . . . . .
N3 N 0.8016(2) 0.2785(2) 0.03445(19) 0.0337(6) Uani 1 1 d . . . . .
N4 N 0.7166(2) 0.4980(2) -0.0280(2) 0.0416(6) Uani 1 1 d . . . . .
N5 N 0.6317(3) 0.3998(3) -0.0582(2) 0.0387(6) Uani 1 1 d . . . . .
N6 N 0.8512(3) 0.4811(3) 0.1948(3) 0.0592(8) Uani 1 1 d . . . . .
N7 N 0.9067(3) 0.5552(3) 0.2532(3) 0.0512(8) Uani 1 1 d . . . . .
N8 N 0.9609(4) 0.6296(4) 0.3133(3) 0.0815(11) Uani 1 1 d . . . . .
N9 N 1.0256(2) 0.5915(2) 0.0694(2) 0.0349(6) Uani 1 1 d . . . . .
N10 N 1.0080(2) 0.6963(2) 0.0939(2) 0.0386(6) Uani 1 1 d . . . . .
N11 N 0.9974(4) 0.7977(3) 0.1154(3) 0.0707(10) Uani 1 1 d . . . . .
C1 C 1.1686(3) 0.2854(3) 0.1996(2) 0.0455(8) Uani 1 1 d . . . . .
H1 H 1.2283 0.3496 0.2246 0.055 Uiso 1 1 calc R U . . .
C2 C 1.1988(3) 0.1595(4) 0.2145(3) 0.0539(9) Uani 1 1 d . . . . .
H2 H 1.2802 0.1247 0.2493 0.065 Uiso 1 1 calc R U . . .
C3 C 1.0853(3) 0.0977(3) 0.1677(3) 0.0474(8) Uani 1 1 d . . . . .
H3 H 1.0737 0.0117 0.1645 0.057 Uiso 1 1 calc R U . . .
C4 C 0.8592(3) 0.1706(3) 0.0685(2) 0.0349(7) Uani 1 1 d . . . . .
C5 C 0.7951(3) 0.0582(3) 0.0464(3) 0.0476(9) Uani 1 1 d . . . . .
H5 H 0.8369 -0.0163 0.0717 0.057 Uiso 1 1 calc R U . . .
C6 C 0.6655(4) 0.0612(3) -0.0152(3) 0.0558(10) Uani 1 1 d . . . . .
H6 H 0.6186 -0.0131 -0.0316 0.067 Uiso 1 1 calc R U . . .
C7 C 0.6045(3) 0.1713(4) -0.0527(3) 0.0508(9) Uani 1 1 d . . . . .
H7 H 0.5177 0.1733 -0.0949 0.061 Uiso 1 1 calc R U . . .
C8 C 0.6771(3) 0.2786(3) -0.0254(2) 0.0362(7) Uani 1 1 d . . . . .
C9 C 0.5094(3) 0.4392(3) -0.1147(3) 0.0494(9) Uani 1 1 d . . . . .
H9 H 0.4355 0.3895 -0.1425 0.059 Uiso 1 1 calc R U . . .
C10 C 0.5163(4) 0.5641(3) -0.1222(3) 0.0563(10) Uani 1 1 d . . . . .
H10 H 0.4489 0.6176 -0.1570 0.068 Uiso 1 1 calc R U . . .
C11 C 0.6455(4) 0.5967(3) -0.0672(3) 0.0509(9) Uani 1 1 d . . . . .
H11 H 0.6773 0.6780 -0.0592 0.061 Uiso 1 1 calc R U . . .
O1 O 0.7913(3) 0.2876(4) 0.3145(4) 0.1132(16) Uani 1 1 d G . . . .
H1A H 0.7168 0.2531 0.2876 0.170 Uiso 1 1 d G U . . .
H1B H 0.7957 0.3550 0.2829 0.170 Uiso 1 1 d G U . . .

loop_
_atom_site_aniso_label
_atom_site_aniso_U_11
_atom_site_aniso_U_22
_atom_site_aniso_U_33
_atom_site_aniso_U_23
_atom_site_aniso_U_13
_atom_site_aniso_U_12
Ni1 0.0384(3) 0.0278(3) 0.0342(3) -0.00107(14) 0.01040(18) -0.00277(14)
N1 0.0425(14) 0.0349(14) 0.0364(15) 0.0008(11) 0.0062(11) -0.0039(11)
N2 0.0403(13) 0.0298(12) 0.0343(14) 0.0040(10) 0.0055(11) -0.0010(11)
N3 0.0368(13) 0.0318(13) 0.0328(13) 0.0009(10) 0.0106(10) -0.0018(10)
N4 0.0438(14) 0.0360(15) 0.0480(16) 0.0054(12) 0.0181(12) 0.0027(12)
N5 0.0347(13) 0.0438(15) 0.0371(15) 0.0037(12) 0.0097(10) 0.0028(12)
N6 0.071(2) 0.0632(19) 0.0528(19) -0.0123(18) 0.0323(16) -0.0110(18)
N7 0.068(2) 0.0474(17) 0.0425(18) 0.0060(15) 0.0236(15) 0.0080(15)
N8 0.112(3) 0.071(2) 0.057(2) -0.011(2) 0.018(2) -0.007(2)
N9 0.0397(13) 0.0281(12) 0.0380(14) -0.0031(11) 0.0133(11) -0.0037(10)
N10 0.0513(15) 0.0288(15) 0.0372(15) -0.0005(11) 0.0151(12) -0.0004(11)
N11 0.114(3) 0.0361(18) 0.074(2) -0.0061(16) 0.045(2) 0.0013(17)
C1 0.0431(17) 0.054(2) 0.0349(18) 0.0015(15) 0.0046(14) -0.0070(15)
C2 0.0487(19) 0.060(2) 0.045(2) 0.0069(17) 0.0018(16) 0.0097(17)
C3 0.055(2) 0.0422(17) 0.0410(19) 0.0083(16) 0.0079(16) 0.0057(17)
C4 0.0396(15) 0.0327(16) 0.0332(16) 0.0016(12) 0.0117(12) -0.0006(13)
C5 0.049(2) 0.0337(18) 0.057(2) 0.0028(14) 0.0105(16) -0.0030(14)
C6 0.055(2) 0.041(2) 0.068(3) -0.0074(16) 0.0126(19) -0.0163(16)
C7 0.0405(18) 0.055(2) 0.052(2) -0.0027(16) 0.0052(15) -0.0085(15)
C8 0.0351(15) 0.0405(17) 0.0348(16) -0.0001(13) 0.0130(12) -0.0031(13)
C9 0.0399(18) 0.069(3) 0.0397(19) 0.0078(16) 0.0120(14) 0.0090(15)
C10 0.055(2) 0.065(3) 0.051(2) 0.0190(18) 0.0190(17) 0.0247(17)
C11 0.061(2) 0.0407(18) 0.060(2) 0.0120(17) 0.0318(18) 0.0136(17)
O1 0.0676(19) 0.099(3) 0.145(4) 0.049(3) -0.013(2) -0.0169(18)

loop_
_atom_type_symbol
_atom_type_description
_atom_type_scat_dispersion_real
_atom_type_scat_dispersion_imag
_atom_type_scat_source
C C 0.0033 0.0016 'International Tables Vol C Tables 4.2.6.8 and 6.1.1.4'
H H 0.0000 0.0000 'International Tables Vol C Tables 4.2.6.8 and 6.1.1.4'
N N 0.0061 0.0033 'International Tables Vol C Tables 4.2.6.8 and 6.1.1.4'
Ni Ni 0.3393 1.1124 'International Tables Vol C Tables 4.2.6.8 and 6.1.1.4'
O O 0.0106 0.0060 'International Tables Vol C Tables 4.2.6.8 and 6.1.1.4'

loop_
_geom_angle_atom_site_label_1
_geom_angle_atom_site_label_2
_geom_angle_atom_site_label_3
_geom_angle
_geom_angle_site_symmetry_1
_geom_angle_site_symmetry_3
_geom_angle_publ_flag
N3 Ni1 N9 167.72(10) . . ?
N3 Ni1 N6 95.05(12) . . ?
N9 Ni1 N6 97.13(12) . . ?
N3 Ni1 N4 76.87(10) . . ?
N9 Ni1 N4 104.60(10) . . ?
N6 Ni1 N4 90.07(12) . . ?
N3 Ni1 N1 76.23(9) . . ?
N9 Ni1 N1 101.91(10) . . ?
N6 Ni1 N1 91.26(12) . . ?
N4 Ni1 N1 153.08(10) . . ?
N3 Ni1 N9 89.60(10) . 3_765 ?
N9 Ni1 N9 78.20(11) . 3_765 ?
N6 Ni1 N9 175.24(10) . 3_765 ?
N4 Ni1 N9 91.99(10) . 3_765 ?
N1 Ni1 N9 88.85(10) . 3_765 ?
C1 N1 N2 104.6(2) . . ?
C1 N1 Ni1 143.1(2) . . ?
N2 N1 Ni1 111.71(17) . . ?
C3 N2 N1 111.2(2) . . ?
C3 N2 C4 130.4(3) . . ?
N1 N2 C4 118.3(2) . . ?
C4 N3 C8 119.0(2) . . ?
C4 N3 Ni1 120.65(19) . . ?
C8 N3 Ni1 120.16(19) . . ?
C11 N4 N5 104.5(3) . . ?
C11 N4 Ni1 143.6(3) . . ?
N5 N4 Ni1 111.92(18) . . ?
C9 N5 N4 111.2(3) . . ?
C9 N5 C8 129.9(3) . . ?
N4 N5 C8 118.8(2) . . ?
N7 N6 Ni1 121.9(3) . . ?
N6 N7 N8 178.6(4) . . ?
N10 N9 Ni1 127.3(2) . . ?
N10 N9 Ni1 119.5(2) . 3_765 ?
Ni1 N9 Ni1 101.81(11) . 3_765 ?
N11 N10 N9 176.1(3) . . ?
N1 C1 C2 111.2(3) . . ?
N1 C1 H1 124.4 . . ?
C2 C1 H1 124.4 . . ?
C3 C2 C1 105.8(3) . . ?
C3 C2 H2 127.1 . . ?
C1 C2 H2 127.1 . . ?
N2 C3 C2 107.1(3) . . ?
N2 C3 H3 126.5 . . ?
C2 C3 H3 126.5 . . ?
N3 C4 C5 122.9(3) . . ?
N3 C4 N2 112.8(2) . . ?
C5 C4 N2 124.2(3) . . ?
C4 C5 C6 116.8(3) . . ?
C4 C5 H5 121.6 . . ?
C6 C5 H5 121.6 . . ?
C7 C6 C5 121.4(3) . . ?
C7 C6 H6 119.3 . . ?
C5 C6 H6 119.3 . . ?
C6 C7 C8 117.2(3) . . ?
C6 C7 H7 121.4 . . ?
C8 C7 H7 121.4 . . ?
N3 C8 C7 122.7(3) . . ?
N3 C8 N5 112.2(2) . . ?
C7 C8 N5 125.1(3) . . ?
C10 C9 N5 106.7(3) . . ?
C10 C9 H9 126.7 . . ?
N5 C9 H9 126.7 . . ?
C9 C10 C11 105.9(3) . . ?
C9 C10 H10 127.0 . . ?
C11 C10 H10 127.0 . . ?
N4 C11 C10 111.7(3) . . ?
N4 C11 H11 124.2 . . ?
C10 C11 H11 124.2 . . ?
H1A O1 H1B 109.5 . . ?

loop_
_geom_bond_atom_site_label_1
_geom_bond_atom_site_label_2
_geom_bond_distance
_geom_bond_site_symmetry_2
_geom_bond_publ_flag
Ni1 N3 2.025(2) . ?
Ni1 N9 2.055(2) . ?
Ni1 N6 2.068(3) . ?
Ni1 N4 2.117(3) . ?
Ni1 N1 2.146(2) . ?
Ni1 N9 2.179(3) 3_765 ?
N1 C1 1.324(4) . ?
N1 N2 1.367(3) . ?
N2 C3 1.345(4) . ?
N2 C4 1.412(4) . ?
N3 C4 1.327(4) . ?
N3 C8 1.331(4) . ?
N4 C11 1.319(4) . ?
N4 N5 1.367(4) . ?
N5 C9 1.364(4) . ?
N5 C8 1.413(4) . ?
N6 N7 1.158(4) . ?
N7 N8 1.168(5) . ?
N9 N10 1.202(3) . ?
N9 Ni1 2.179(3) 3_765 ?
N10 N11 1.141(4) . ?
C1 C2 1.389(5) . ?
C1 H1 0.9300 . ?
C2 C3 1.356(5) . ?
C2 H2 0.9300 . ?
C3 H3 0.9300 . ?
C4 C5 1.373(4) . ?
C5 C6 1.383(5) . ?
C5 H5 0.9300 . ?
C6 C7 1.372(5) . ?
C6 H6 0.9300 . ?
C7 C8 1.373(5) . ?
C7 H7 0.9300 . ?
C9 C10 1.348(5) . ?
C9 H9 0.9300 . ?
C10 C11 1.396(6) . ?
C10 H10 0.9300 . ?
C11 H11 0.9300 . ?
O1 H1A 0.8497 . ?
O1 H1B 0.8501 . ?
